data_7129052
loop_
_publ_author_name
'Seo, Sanghyup'
'Kim, Donghyeon'
'Kim, Hyunwoo'

_publ_section_title
;
 Ligand-controlled, Pd/CuH-catalyzed reductive cross-coupling of terminal
 alkenes and <i>N</i>-heteroaryl bromides.
;
_journal_issue 85
_journal_name_full 'Chemical communications (Cambridge, England)'
_journal_page_first 11240
_journal_page_last 11243
_journal_paper_doi 10.1039/d1cc04833c
_journal_volume 57
_journal_year 2021
_chemical_formula_moiety 'C19 H19 N O'
_chemical_formula_sum 'C19 H19 N O'
_chemical_formula_weight 277.35
_space_group_crystal_system monoclinic
_space_group_IT_number 14
_space_group_name_Hall '-P 2yn'
_space_group_name_H-M_alt 'P 1 21/n 1'
_atom_sites_solution_hydrogens geom
_atom_sites_solution_primary direct
_audit_creation_method SHELXL-2014/7
_audit_update_record
;
2021-08-06 deposited with the CCDC.	2021-10-01 downloaded from the CCDC.
;
_cell_angle_alpha 90
_cell_angle_beta 102.555(17)
_cell_angle_gamma 90
_cell_formula_units_Z 4
_cell_length_a 9.660(4)
_cell_length_b 14.860(8)
_cell_length_c 10.952(5)
_cell_measurement_reflns_used 2640
_cell_measurement_temperature 223(2)
_cell_measurement_theta_max 25.09
_cell_measurement_theta_min 2.56
_cell_volume 1534.5(13)
_computing_cell_refinement 'Bruker SAINT'
_computing_data_collection 'Bruker APEX3'
_computing_data_reduction 'Bruker SAINT'
_computing_molecular_graphics 'Bruker SHELXTL'
_computing_publication_material 'Bruker SHELXTL'
_computing_structure_refinement 'SHELXL-2014/7 (Sheldrick, 2014)'
_computing_structure_solution 'Bruker SHELXTL'
_diffrn_ambient_temperature 223(2)
_diffrn_measured_fraction_theta_full 0.995
_diffrn_measured_fraction_theta_max 0.986
_diffrn_measurement_device_type 'PHOTON III M14'
_diffrn_measurement_method '\f and \w scans'
_diffrn_radiation_type MoK\a
_diffrn_radiation_wavelength 0.71073
_diffrn_reflns_av_R_equivalents 0.0953
_diffrn_reflns_av_unetI/netI 0.0931
_diffrn_reflns_Laue_measured_fraction_full 0.995
_diffrn_reflns_Laue_measured_fraction_max 0.986
_diffrn_reflns_limit_h_max 12
_diffrn_reflns_limit_h_min -12
_diffrn_reflns_limit_k_max 19
_diffrn_reflns_limit_k_min -19
_diffrn_reflns_limit_l_max 11
_diffrn_reflns_limit_l_min -14
_diffrn_reflns_number 14412
_diffrn_reflns_point_group_measured_fraction_full 0.995
_diffrn_reflns_point_group_measured_fraction_max 0.986
_diffrn_reflns_theta_full 25.242
_diffrn_reflns_theta_max 28.347
_diffrn_reflns_theta_min 2.347
_exptl_absorpt_coefficient_mu 0.074
_exptl_absorpt_correction_T_max 0.7457
_exptl_absorpt_correction_T_min 0.5411
_exptl_absorpt_correction_type multi-scan
_exptl_absorpt_process_details 'Bruker SADABS'
_exptl_crystal_colour Colorless
_exptl_crystal_density_diffrn 1.201
_exptl_crystal_description block
_exptl_crystal_F_000 592
_exptl_crystal_size_max 0.265
_exptl_crystal_size_mid 0.125
_exptl_crystal_size_min 0.051
_refine_diff_density_max 0.352
_refine_diff_density_min -0.388
_refine_diff_density_rms 0.115
_refine_ls_extinction_method none
_refine_ls_goodness_of_fit_ref 0.988
_refine_ls_hydrogen_treatment constr
_refine_ls_matrix_type full
_refine_ls_number_parameters 191
_refine_ls_number_reflns 3793
_refine_ls_number_restraints 0
_refine_ls_restrained_S_all 0.988
_refine_ls_R_factor_all 0.1434
_refine_ls_R_factor_gt 0.0682
_refine_ls_shift/su_max 0.000
_refine_ls_shift/su_mean 0.000
_refine_ls_structure_factor_coef Fsqd
_refine_ls_weighting_details 'w=1/[\s^2^(Fo^2^)+(0.1024P)^2^] where P=(Fo^2^+2Fc^2^)/3'
_refine_ls_weighting_scheme calc
_refine_ls_wR_factor_gt 0.1700
_refine_ls_wR_factor_ref 0.2149
_reflns_Friedel_coverage 0.000
_reflns_number_gt 1901
_reflns_number_total 3793
_reflns_threshold_expression 'I > 2\s(I)'
_cod_data_source_file d1cc04833c2.cif
_cod_data_source_block 1-BrisoQ
_cod_depositor_comments
;
The following automatic conversions were performed:

data item '_exptl_absorpt_correction_type' value 'Multi-scan' was
changed to 'multi-scan' in accordance with the
/home/data/users/saulius/crontab/automatic-downloads/rss-feeds/RSC/lib/dictionaries/cif_core.dic
dictionary named 'cif_core.dic' version 2.4.2 last updated on
2011-04-26.

Automatic conversion script
Id: cif_fix_values 7556 2019-12-06 15:28:31Z antanas 

 Adding full bibliography for 7129052.cif.
;
_cod_original_sg_symbol_H-M 'P 21/n'
_cod_database_code 7129052
_shelx_shelxl_version_number 2014/7
_shelx_space_group_comment
; 
The symmetry employed for this shelxl refinement is uniquely defined 
by the following loop, which should always be used as a source of 
symmetry information in preference to the above space-group names. 
They are only intended as comments. 
;
_shelx_estimated_absorpt_t_min 0.981
_shelx_estimated_absorpt_t_max 0.996

loop_
_space_group_symop_operation_xyz
'x, y, z'
'-x+1/2, y+1/2, -z+1/2'
'-x, -y, -z'
'x-1/2, -y-1/2, z-1/2'

loop_
_atom_site_label
_atom_site_type_symbol
_atom_site_fract_x
_atom_site_fract_y
_atom_site_fract_z
_atom_site_U_iso_or_equiv
_atom_site_adp_type
_atom_site_occupancy
_atom_site_site_symmetry_order
_atom_site_calc_flag
_atom_site_refinement_flags_posn
_atom_site_refinement_flags_adp
_atom_site_refinement_flags_occupancy
_atom_site_disorder_assembly
_atom_site_disorder_group
C1 C 0.6573(2) 0.80620(15) 0.3616(2) 0.0397(5) Uani 1 1 d . . . . .
C2 C 0.5451(2) 0.74682(15) 0.3316(2) 0.0434(6) Uani 1 1 d . . . . .
H2 H 0.4514 0.7683 0.3123 0.052 Uiso 1 1 calc R U . . .
C3 C 0.5718(2) 0.65517(16) 0.3301(2) 0.0440(6) Uani 1 1 d . . . . .
H3 H 0.4947 0.6153 0.3101 0.053 Uiso 1 1 calc R U . . .
C4 C 0.7084(2) 0.62014(16) 0.3569(2) 0.0408(6) Uani 1 1 d . . . . .
C5 C 0.8180(2) 0.68196(18) 0.3851(2) 0.0521(7) Uani 1 1 d . . . . .
H5 H 0.9120 0.6608 0.4028 0.062 Uiso 1 1 calc R U . . .
C6 C 0.7946(3) 0.77318(17) 0.3882(3) 0.0521(7) Uani 1 1 d . . . . .
H6 H 0.8718 0.8130 0.4083 0.062 Uiso 1 1 calc R U . . .
O1 O 0.64388(18) 0.89756(11) 0.36858(16) 0.0535(5) Uani 1 1 d . . . . .
C7 C 0.5045(3) 0.93414(18) 0.3415(3) 0.0673(8) Uani 1 1 d . . . . .
H7A H 0.4570 0.9177 0.2570 0.101 Uiso 1 1 calc R U . . .
H7B H 0.5098 0.9992 0.3486 0.101 Uiso 1 1 calc R U . . .
H7C H 0.4517 0.9105 0.4003 0.101 Uiso 1 1 calc R U . . .
C8 C 0.7358(3) 0.52080(15) 0.3552(2) 0.0479(6) Uani 1 1 d . . . . .
H8A H 0.8245 0.5110 0.3275 0.057 Uiso 1 1 calc R U . . .
H8B H 0.6593 0.4927 0.2934 0.057 Uiso 1 1 calc R U . . .
C9 C 0.7462(3) 0.47402(15) 0.4801(2) 0.0483(6) Uani 1 1 d . . . . .
H9A H 0.8261 0.4991 0.5413 0.058 Uiso 1 1 calc R U . . .
H9B H 0.6594 0.4855 0.5102 0.058 Uiso 1 1 calc R U . . .
C10 C 0.7665(3) 0.37355(15) 0.47005(19) 0.0455(6) Uani 1 1 d . . . . .
H10A H 0.6807 0.3484 0.4163 0.055 Uiso 1 1 calc R U . . .
H10B H 0.8450 0.3633 0.4281 0.055 Uiso 1 1 calc R U . . .
C11 C 0.7969(2) 0.32203(15) 0.59155(19) 0.0379(5) Uani 1 1 d . . . . .
N1 N 0.8054(2) 0.36907(13) 0.69543(17) 0.0459(5) Uani 1 1 d . . . . .
C12 C 0.8348(3) 0.32356(17) 0.8068(2) 0.0522(7) Uani 1 1 d . . . . .
H12 H 0.8400 0.3570 0.8805 0.063 Uiso 1 1 calc R U . . .
C13 C 0.8571(3) 0.23380(17) 0.8181(2) 0.0512(7) Uani 1 1 d . . . . .
H13 H 0.8774 0.2065 0.8974 0.061 Uiso 1 1 calc R U . . .
C14 C 0.8491(2) 0.18183(16) 0.7088(2) 0.0406(6) Uani 1 1 d . . . . .
C15 C 0.8177(2) 0.22670(15) 0.59166(19) 0.0366(5) Uani 1 1 d . . . . .
C16 C 0.8081(2) 0.17516(16) 0.4814(2) 0.0448(6) Uani 1 1 d . . . . .
H16 H 0.7873 0.2039 0.4031 0.054 Uiso 1 1 calc R U . . .
C17 C 0.8286(3) 0.08445(16) 0.4873(2) 0.0502(6) Uani 1 1 d . . . . .
H17 H 0.8223 0.0513 0.4132 0.060 Uiso 1 1 calc R U . . .
C18 C 0.8593(3) 0.04004(17) 0.6034(2) 0.0529(7) Uani 1 1 d . . . . .
H18 H 0.8730 -0.0226 0.6065 0.064 Uiso 1 1 calc R U . . .
C19 C 0.8692(3) 0.08722(17) 0.7110(2) 0.0496(6) Uani 1 1 d . . . . .
H19 H 0.8896 0.0568 0.7881 0.060 Uiso 1 1 calc R U . . .

loop_
_atom_site_aniso_label
_atom_site_aniso_U_11
_atom_site_aniso_U_22
_atom_site_aniso_U_33
_atom_site_aniso_U_23
_atom_site_aniso_U_13
_atom_site_aniso_U_12
C1 0.0440(13) 0.0377(13) 0.0381(12) 0.0035(10) 0.0107(10) -0.0002(11)
C2 0.0350(13) 0.0478(15) 0.0466(14) 0.0027(11) 0.0072(10) 0.0040(11)
C3 0.0435(14) 0.0448(14) 0.0436(13) -0.0045(11) 0.0090(11) -0.0056(11)
C4 0.0470(14) 0.0427(14) 0.0340(11) 0.0024(10) 0.0117(10) 0.0006(11)
C5 0.0374(13) 0.0546(17) 0.0638(16) 0.0067(13) 0.0101(12) 0.0043(12)
C6 0.0400(14) 0.0502(16) 0.0651(17) 0.0028(12) 0.0095(12) -0.0046(12)
O1 0.0562(11) 0.0388(10) 0.0675(11) 0.0056(8) 0.0175(9) 0.0019(8)
C7 0.070(2) 0.0532(18) 0.084(2) 0.0099(15) 0.0262(16) 0.0199(15)
C8 0.0618(16) 0.0439(15) 0.0396(13) 0.0003(11) 0.0144(11) 0.0054(12)
C9 0.0631(17) 0.0430(15) 0.0391(13) 0.0005(11) 0.0119(12) 0.0052(12)
C10 0.0561(16) 0.0443(14) 0.0346(12) 0.0010(10) 0.0065(11) 0.0025(12)
C11 0.0341(12) 0.0450(14) 0.0333(11) -0.0007(10) 0.0049(9) -0.0005(10)
N1 0.0538(13) 0.0476(12) 0.0360(10) -0.0027(9) 0.0088(9) 0.0026(9)
C12 0.0661(17) 0.0567(17) 0.0327(12) -0.0028(12) 0.0087(11) -0.0010(14)
C13 0.0604(17) 0.0593(17) 0.0335(13) 0.0036(11) 0.0092(11) 0.0043(13)
C14 0.0378(12) 0.0482(15) 0.0355(12) 0.0010(10) 0.0077(10) 0.0013(11)
C15 0.0345(12) 0.0422(13) 0.0329(11) -0.0007(10) 0.0073(9) -0.0006(10)
C16 0.0549(15) 0.0465(15) 0.0328(12) 0.0018(10) 0.0091(10) 0.0019(12)
C17 0.0615(17) 0.0452(15) 0.0445(14) -0.0046(12) 0.0129(12) -0.0007(13)
C18 0.0600(17) 0.0422(15) 0.0589(16) 0.0019(12) 0.0179(13) 0.0051(12)
C19 0.0532(16) 0.0508(16) 0.0447(14) 0.0102(12) 0.0104(11) 0.0064(13)

loop_
_atom_type_symbol
_atom_type_description
_atom_type_scat_dispersion_real
_atom_type_scat_dispersion_imag
_atom_type_scat_source
C C 0.0033 0.0016 'International Tables Vol C Tables 4.2.6.8 and 6.1.1.4'
H H 0.0000 0.0000 'International Tables Vol C Tables 4.2.6.8 and 6.1.1.4'
N N 0.0061 0.0033 'International Tables Vol C Tables 4.2.6.8 and 6.1.1.4'
O O 0.0106 0.0060 'International Tables Vol C Tables 4.2.6.8 and 6.1.1.4'

loop_
_geom_angle_atom_site_label_1
_geom_angle_atom_site_label_2
_geom_angle_atom_site_label_3
_geom_angle
_geom_angle_site_symmetry_1
_geom_angle_site_symmetry_3
_geom_angle_publ_flag
O1 C1 C2 124.6(2) . . ?
O1 C1 C6 116.0(2) . . ?
C2 C1 C6 119.3(2) . . ?
C1 C2 C3 119.5(2) . . ?
C1 C2 H2 120.3 . . ?
C3 C2 H2 120.3 . . ?
C2 C3 C4 122.4(2) . . ?
C2 C3 H3 118.8 . . ?
C4 C3 H3 118.8 . . ?
C5 C4 C3 116.3(2) . . ?
C5 C4 C8 121.8(2) . . ?
C3 C4 C8 121.9(2) . . ?
C6 C5 C4 122.5(2) . . ?
C6 C5 H5 118.8 . . ?
C4 C5 H5 118.8 . . ?
C5 C6 C1 119.9(2) . . ?
C5 C6 H6 120.0 . . ?
C1 C6 H6 120.0 . . ?
C1 O1 C7 117.7(2) . . ?
O1 C7 H7A 109.5 . . ?
O1 C7 H7B 109.5 . . ?
H7A C7 H7B 109.5 . . ?
O1 C7 H7C 109.5 . . ?
H7A C7 H7C 109.5 . . ?
H7B C7 H7C 109.5 . . ?
C4 C8 C9 114.59(19) . . ?
C4 C8 H8A 108.6 . . ?
C9 C8 H8A 108.6 . . ?
C4 C8 H8B 108.6 . . ?
C9 C8 H8B 108.6 . . ?
H8A C8 H8B 107.6 . . ?
C10 C9 C8 111.74(19) . . ?
C10 C9 H9A 109.3 . . ?
C8 C9 H9A 109.3 . . ?
C10 C9 H9B 109.3 . . ?
C8 C9 H9B 109.3 . . ?
H9A C9 H9B 107.9 . . ?
C11 C10 C9 116.13(19) . . ?
C11 C10 H10A 108.3 . . ?
C9 C10 H10A 108.3 . . ?
C11 C10 H10B 108.3 . . ?
C9 C10 H10B 108.3 . . ?
H10A C10 H10B 107.4 . . ?
N1 C11 C15 122.7(2) . . ?
N1 C11 C10 117.0(2) . . ?
C15 C11 C10 120.26(19) . . ?
C11 N1 C12 117.8(2) . . ?
C13 C12 N1 124.5(2) . . ?
C13 C12 H12 117.7 . . ?
N1 C12 H12 117.7 . . ?
C12 C13 C14 118.9(2) . . ?
C12 C13 H13 120.6 . . ?
C14 C13 H13 120.6 . . ?
C13 C14 C19 123.1(2) . . ?
C13 C14 C15 118.1(2) . . ?
C19 C14 C15 118.8(2) . . ?
C16 C15 C14 118.6(2) . . ?
C16 C15 C11 123.5(2) . . ?
C14 C15 C11 117.9(2) . . ?
C17 C16 C15 120.9(2) . . ?
C17 C16 H16 119.6 . . ?
C15 C16 H16 119.6 . . ?
C16 C17 C18 120.5(2) . . ?
C16 C17 H17 119.8 . . ?
C18 C17 H17 119.8 . . ?
C19 C18 C17 120.3(2) . . ?
C19 C18 H18 119.9 . . ?
C17 C18 H18 119.9 . . ?
C18 C19 C14 120.9(2) . . ?
C18 C19 H19 119.5 . . ?
C14 C19 H19 119.5 . . ?

loop_
_geom_bond_atom_site_label_1
_geom_bond_atom_site_label_2
_geom_bond_distance
_geom_bond_site_symmetry_2
_geom_bond_publ_flag
C1 O1 1.368(3) . ?
C1 C2 1.381(3) . ?
C1 C6 1.384(3) . ?
C2 C3 1.387(3) . ?
C2 H2 0.9400 . ?
C3 C4 1.389(3) . ?
C3 H3 0.9400 . ?
C4 C5 1.385(3) . ?
C4 C8 1.501(3) . ?
C5 C6 1.376(3) . ?
C5 H5 0.9400 . ?
C6 H6 0.9400 . ?
O1 C7 1.422(3) . ?
C7 H7A 0.9700 . ?
C7 H7B 0.9700 . ?
C7 H7C 0.9700 . ?
C8 C9 1.518(3) . ?
C8 H8A 0.9800 . ?
C8 H8B 0.9800 . ?
C9 C10 1.513(3) . ?
C9 H9A 0.9800 . ?
C9 H9B 0.9800 . ?
C10 C11 1.508(3) . ?
C10 H10A 0.9800 . ?
C10 H10B 0.9800 . ?
C11 N1 1.323(3) . ?
C11 C15 1.431(3) . ?
N1 C12 1.369(3) . ?
C12 C13 1.352(3) . ?
C12 H12 0.9400 . ?
C13 C14 1.413(3) . ?
C13 H13 0.9400 . ?
C14 C19 1.419(3) . ?
C14 C15 1.419(3) . ?
C15 C16 1.416(3) . ?
C16 C17 1.362(3) . ?
C16 H16 0.9400 . ?
C17 C18 1.406(3) . ?
C17 H17 0.9400 . ?
C18 C19 1.356(3) . ?
C18 H18 0.9400 . ?
C19 H19 0.9400 . ?

loop_
_geom_torsion_atom_site_label_1
_geom_torsion_atom_site_label_2
_geom_torsion_atom_site_label_3
_geom_torsion_atom_site_label_4
_geom_torsion
_geom_torsion_site_symmetry_1
_geom_torsion_site_symmetry_2
_geom_torsion_site_symmetry_3
_geom_torsion_site_symmetry_4
_geom_torsion_publ_flag
O1 C1 C2 C3 -178.6(2) . . . . ?
C6 C1 C2 C3 0.8(3) . . . . ?
C1 C2 C3 C4 -0.5(3) . . . . ?
C2 C3 C4 C5 -0.3(3) . . . . ?
C2 C3 C4 C8 179.9(2) . . . . ?
C3 C4 C5 C6 0.8(3) . . . . ?
C8 C4 C5 C6 -179.4(2) . . . . ?
C4 C5 C6 C1 -0.5(4) . . . . ?
O1 C1 C6 C5 179.1(2) . . . . ?
C2 C1 C6 C5 -0.4(4) . . . . ?
C2 C1 O1 C7 -0.8(3) . . . . ?
C6 C1 O1 C7 179.8(2) . . . . ?
C5 C4 C8 C9 89.0(3) . . . . ?
C3 C4 C8 C9 -91.2(3) . . . . ?
C4 C8 C9 C10 177.2(2) . . . . ?
C8 C9 C10 C11 172.4(2) . . . . ?
C9 C10 C11 N1 -1.1(3) . . . . ?
C9 C10 C11 C15 180.0(2) . . . . ?
C15 C11 N1 C12 -0.2(3) . . . . ?
C10 C11 N1 C12 -179.1(2) . . . . ?
C11 N1 C12 C13 0.6(4) . . . . ?
N1 C12 C13 C14 -0.4(4) . . . . ?
C12 C13 C14 C19 -179.3(2) . . . . ?
C12 C13 C14 C15 -0.1(3) . . . . ?
C13 C14 C15 C16 -179.4(2) . . . . ?
C19 C14 C15 C16 -0.2(3) . . . . ?
C13 C14 C15 C11 0.4(3) . . . . ?
C19 C14 C15 C11 179.6(2) . . . . ?
N1 C11 C15 C16 179.6(2) . . . . ?
C10 C11 C15 C16 -1.6(3) . . . . ?
N1 C11 C15 C14 -0.2(3) . . . . ?
C10 C11 C15 C14 178.6(2) . . . . ?
C14 C15 C16 C17 0.0(3) . . . . ?
C11 C15 C16 C17 -179.8(2) . . . . ?
C15 C16 C17 C18 0.2(4) . . . . ?
C16 C17 C18 C19 -0.2(4) . . . . ?
C17 C18 C19 C14 -0.1(4) . . . . ?
C13 C14 C19 C18 179.4(2) . . . . ?
C15 C14 C19 C18 0.3(3) . . . . ?
